data_2200098
loop_
_publ_author_name
'Novoa de Armas, H\'ector'
'Peeters, Oswald M.'
'Blaton, Norbert M.'
'De Ranter, Camiel J.'
'Ru\'iz Garcia, Jos\'e A.'
'Reyes Moreno, Mayra'
'Alvarez Ginarte, Yoanna M.'

_publ_section_title
;
 9\a-Chloro-3\b,11\b-dihydroxy-5\a-androstan-17-one
;
_journal_issue 2
_journal_name_full 'Acta Crystallographica Section E'
_journal_page_first o166
_journal_page_last o167
_journal_paper_doi 10.1107/S1600536801001490
_journal_volume 57
_journal_year 2001
_chemical_formula_moiety 'C19 H29 Cl O3'
_chemical_formula_sum 'C19 H29 Cl O3'
_chemical_formula_weight 340.87
_chemical_melting_point 127
_chemical_name_systematic
;
9\a-chloro-3\b,11\b-dihydroxy-5\a-androstan-17-one
;
_space_group_IT_number 4
_symmetry_cell_setting monoclinic
_symmetry_space_group_name_Hall 'P 2yb'
_symmetry_space_group_name_H-M 'P 1 21 1'
_audit_creation_method SHELXL-97
_cell_angle_alpha 90.00
_cell_angle_beta 105.482(3)
_cell_angle_gamma 90.00
_cell_formula_units_Z 2
_cell_length_a 8.3450(3)
_cell_length_b 8.5536(3)
_cell_length_c 12.6875(5)
_cell_measurement_reflns_used 40
_cell_measurement_temperature 293(2)
_cell_measurement_theta_max 27.98
_cell_measurement_theta_min 10.52
_cell_volume 872.77(6)
_computing_cell_refinement XSCANS
_computing_data_collection 'XSCANS (Siemens1996)'
_computing_data_reduction XSCANS
_computing_molecular_graphics 'DIAMOND (Bergerhoff, 1996)'
_computing_publication_material
; PLATON (Spek, 1990), PARST (Nardelli, 1983, 1995) and PARSTCIF
(Nardelli, 1991)
;
_computing_structure_refinement 'SHELXL97 (Sheldrick, 1997)'
_computing_structure_solution 'SIR92 (Altomare et al., 1994)'
_diffrn_ambient_temperature 293(2)
_diffrn_measured_fraction_theta_full .953
_diffrn_measured_fraction_theta_max .954
_diffrn_measurement_device_type 'Siemens P4 four-circle'
_diffrn_measurement_method \w/2\q
_diffrn_radiation_monochromator graphite
_diffrn_radiation_source 'fine-focus sealed tube'
_diffrn_radiation_type CuK\a
_diffrn_radiation_wavelength 1.54180
_diffrn_reflns_av_R_equivalents .0505
_diffrn_reflns_av_sigmaI/netI .0356
_diffrn_reflns_limit_h_max 1
_diffrn_reflns_limit_h_min -10
_diffrn_reflns_limit_k_max 10
_diffrn_reflns_limit_k_min -1
_diffrn_reflns_limit_l_max 15
_diffrn_reflns_limit_l_min -15
_diffrn_reflns_number 2286
_diffrn_reflns_theta_full 69.15
_diffrn_reflns_theta_max 69.15
_diffrn_reflns_theta_min 3.61
_diffrn_standards_decay_% .0
_diffrn_standards_interval_count 100
_diffrn_standards_number 3
_exptl_absorpt_coefficient_mu 2.035
_exptl_absorpt_correction_T_max .356
_exptl_absorpt_correction_T_min .247
_exptl_absorpt_correction_type '\y scan'
_exptl_absorpt_process_details '(North et al., 1968)'
_exptl_crystal_colour colourless
_exptl_crystal_density_diffrn 1.297
_exptl_crystal_density_meas ?
_exptl_crystal_density_method none
_exptl_crystal_description prism
_exptl_crystal_F_000 368
_exptl_crystal_size_max .64
_exptl_crystal_size_mid .46
_exptl_crystal_size_min .28
_refine_diff_density_max .208
_refine_diff_density_min -.279
_refine_ls_abs_structure_details 'Flack (1983)'
_refine_ls_abs_structure_Flack .012(17)
_refine_ls_extinction_coef .032(2)
_refine_ls_extinction_method SHELXL97
_refine_ls_goodness_of_fit_ref 1.095
_refine_ls_hydrogen_treatment mixed
_refine_ls_matrix_type full
_refine_ls_number_parameters 213
_refine_ls_number_reflns 1893
_refine_ls_number_restraints 1
_refine_ls_restrained_S_all 1.095
_refine_ls_R_factor_all .0335
_refine_ls_R_factor_gt .0332
_refine_ls_shift/su_max .009
_refine_ls_shift/su_mean .001
_refine_ls_structure_factor_coef Fsqd
_refine_ls_weighting_details 'calc w = 1/[\s^2^(Fo^2^)+(0.0628P)^2^+0.1216P] where P = (Fo^2^+2Fc^2^)/3'
_refine_ls_weighting_scheme calc
_refine_ls_wR_factor_ref .0990
_reflns_number_gt 1862
_reflns_number_total 1893
_reflns_threshold_expression I>2\s(I)
_cod_data_source_file bt6006.cif
_cod_data_source_block I
_cod_depositor_comments
;
The following automatic conversions were performed:

'_exptl_crystal_density_meas' value 'not measured' was changed to '?'
- the value is perceived as not measured.

Automatic conversion script
Id: cif_fix_values 3008 2015-01-20 13:52:24Z robertas 
;
_cod_original_sg_symbol_H-M 'P 21'
_cod_database_code 2200098
_cod_database_fobs_code 2200098

loop_
_symmetry_equiv_pos_as_xyz
'x, y, z'
'-x, y+1/2, -z'

loop_
_atom_site_label
_atom_site_fract_x
_atom_site_fract_y
_atom_site_fract_z
_atom_site_U_iso_or_equiv
_atom_site_adp_type
_atom_site_calc_flag
_atom_site_refinement_flags
_atom_site_occupancy
_atom_site_disorder_assembly
_atom_site_disorder_group
_atom_site_type_symbol
C1 .5934(3) .2962(3) .1122(2) .0417(6) Uani d . 1 . . C
H1A .6068 .2427 .0476 .052 Uiso calc R 1 . . H
H1B .5531 .2203 .1559 .052 Uiso calc R 1 . . H
C2 .4627(3) .4240(4) .0763(2) .0482(7) Uani d . 1 . . C
H2A .4925 .4900 .0223 .060 Uiso calc R 1 . . H
H2B .3560 .3763 .0422 .060 Uiso calc R 1 . . H
C3 .4476(3) .5229(4) .1714(2) .0482(7) Uani d . 1 . . C
H3 .4129 .4553 .2237 .060 Uiso calc R 1 . . H
O3 .3203(3) .6377(3) .13196(16) .0635(6) Uani d . 1 . . O
H3A .3035 .6859 .1839 .079 Uiso calc R 1 . . H
C4 .6141(3) .5952(4) .2287(2) .0487(7) Uani d . 1 . . C
H4A .6021 .6593 .2892 .061 Uiso calc R 1 . . H
H4B .6510 .6619 .1779 .061 Uiso calc R 1 . . H
C5 .7430(3) .4681(4) .27123(18) .0411(6) Uani d . 1 . . C
H5 .6996 .4039 .3214 .051 Uiso calc R 1 . . H
C6 .9112(4) .5306(4) .3378(2) .0532(7) Uani d . 1 . . C
H6A .9604 .5930 .2908 .067 Uiso calc R 1 . . H
H6B .8946 .5978 .3955 .067 Uiso calc R 1 . . H
C7 1.0303(3) .3990(4) .3883(2) .0498(7) Uani d . 1 . . C
H7A .9914 .3500 .4458 .062 Uiso calc R 1 . . H
H7B 1.1391 .4434 .4216 .062 Uiso calc R 1 . . H
C8 1.0478(3) .2734(3) .30564(19) .0371(5) Uani d . 1 . . C
H8 1.1056 .3215 .2561 .046 Uiso calc R 1 . . H
C9 .8768(3) .2153(3) .23467(18) .0335(5) Uani d . 1 . . C
Cl9 .77099(7) .11880(9) .33001(5) .0480(2) Uani d . 1 . . Cl
C10 .7654(3) .3560(3) .17903(17) .0350(5) Uani d . 1 . . C
C11 .8902(3) .0766(3) .1577(2) .0387(6) Uani d . 1 . . C
H11 .7794 .0302 .1307 .048 Uiso calc R 1 . . H
O11 .9425(2) .1288(3) .06611(12) .0492(5) Uani d . 1 . . O
H11A .8649 .1218 .0108 .061 Uiso calc R 1 . . H
C12 1.0107(3) -.0532(3) .2149(2) .0438(6) Uani d . 1 . . C
H12A .9615 -.1097 .2648 .055 Uiso calc R 1 . . H
H12B 1.0271 -.1266 .1604 .055 Uiso calc R 1 . . H
C13 1.1781(3) .0123(4) .27799(19) .0390(6) Uani d . 1 . . C
C14 1.1524(3) .1348(4) .36003(18) .0390(5) Uani d . 1 . . C
H14 1.0890 .0830 .4049 .049 Uiso calc R 1 . . H
C15 1.3280(3) .1620(4) .4351(2) .0497(7) Uani d . 1 . . C
H15A 1.3241 .2091 .5040 .062 Uiso calc R 1 . . H
H15B 1.3937 .2275 .4002 .062 Uiso calc R 1 . . H
C16 1.3967(4) -.0060(5) .4516(2) .0544(8) Uani d . 1 . . C
H16A 1.5136 -.0075 .4535 .068 Uiso calc R 1 . . H
H16B 1.3840 -.0492 .5196 .068 Uiso calc R 1 . . H
C17 1.2957(3) -.0996(4) .3547(2) .0466(7) Uani d . 1 . . C
O17 1.3094(3) -.2381(3) .34040(19) .0647(7) Uani d . 1 . . O
C18 1.2827(3) .0723(5) .2022(2) .0509(8) Uani d . 1 . . C
H18A 1.2925 -.0089 .1521 .064 Uiso calc R 1 . . H
H18B 1.3914 .1015 .2456 .064 Uiso calc R 1 . . H
H18C 1.2291 .1616 .1620 .064 Uiso calc R 1 . . H
C19 .8461(4) .4462(4) .1014(2) .0473(7) Uani d . 1 . . C
H19A .8332 .3877 .0351 .059 Uiso calc R 1 . . H
H19B .9622 .4610 .1360 .059 Uiso calc R 1 . . H
H19C .7930 .5462 .0846 .059 Uiso calc R 1 . . H

loop_
_atom_site_aniso_label
_atom_site_aniso_U_11
_atom_site_aniso_U_22
_atom_site_aniso_U_33
_atom_site_aniso_U_12
_atom_site_aniso_U_13
_atom_site_aniso_U_23
C1 .0410(12) .0401(14) .0394(12) .0026(12) .0027(9) -.0014(11)
C2 .0506(13) .0473(16) .0395(12) .0109(13) -.0003(10) -.0005(13)
C3 .0510(14) .0510(17) .0382(12) .0180(14) .0042(10) .0023(13)
O3 .0666(11) .0692(15) .0459(10) .0348(13) -.0002(9) -.0037(12)
C4 .0597(14) .0435(16) .0388(11) .0150(14) .0061(11) -.0060(12)
C5 .0476(13) .0416(14) .0313(10) .0073(12) .0059(9) -.0012(11)
C6 .0555(16) .0461(17) .0504(15) .0058(14) .0008(12) -.0163(14)
C7 .0483(13) .0516(17) .0406(13) .0041(14) -.0038(10) -.0130(14)
C8 .0370(11) .0380(13) .0345(10) -.0021(11) .0063(9) -.0016(11)
C9 .0349(10) .0352(13) .0308(10) -.0012(10) .0097(8) .0019(11)
Cl9 .0431(3) .0537(4) .0503(3) .0056(3) .0178(2) .0192(3)
C10 .0393(10) .0357(13) .0289(10) .0011(10) .0072(8) .0016(10)
C11 .0362(10) .0371(14) .0392(11) -.0002(10) .0037(9) -.0040(11)
O11 .0509(9) .0643(13) .0299(7) .0064(12) .0066(6) -.0039(10)
C12 .0421(13) .0388(15) .0475(13) .0027(12) .0064(10) -.0039(13)
C13 .0357(11) .0449(15) .0353(10) .0040(11) .0077(9) .0005(12)
C14 .0372(10) .0451(14) .0326(10) .0006(12) .0058(8) -.0014(12)
C15 .0426(12) .059(2) .0401(12) .0036(13) -.0019(10) -.0043(13)
C16 .0469(14) .069(2) .0418(13) .0169(15) .0027(10) .0011(15)
C17 .0442(12) .0541(19) .0423(12) .0115(13) .0129(10) .0036(14)
O17 .0710(13) .0591(16) .0580(12) .0252(13) .0068(10) -.0024(12)
C18 .0439(12) .072(2) .0390(12) .0008(13) .0145(10) .0038(13)
C19 .0575(15) .0438(16) .0424(13) -.0007(14) .0164(11) .0109(13)

loop_
_atom_type_symbol
_atom_type_description
_atom_type_scat_dispersion_real
_atom_type_scat_dispersion_imag
_atom_type_scat_source
C C .0181 .0091 'International Tables Vol C Tables 4.2.6.8 and 6.1.1.4'
H H .0000 .0000 'International Tables Vol C Tables 4.2.6.8 and 6.1.1.4'
O O .0492 .0322 'International Tables Vol C Tables 4.2.6.8 and 6.1.1.4'
Cl Cl .3639 .7018 'International Tables Vol C Tables 4.2.6.8 and 6.1.1.4'

loop_
_geom_angle_atom_site_label_1
_geom_angle_atom_site_label_2
_geom_angle_atom_site_label_3
_geom_angle
C2 C1 C10 114.3(2)
C3 C2 C1 111.7(2)
O3 C3 C2 108.5(2)
O3 C3 C4 112.7(3)
C2 C3 C4 110.6(2)
C3 C4 C5 110.4(2)
C4 C5 C6 113.8(3)
C4 C5 C10 112.76(19)
C6 C5 C10 110.7(2)
C7 C6 C5 111.9(3)
C6 C7 C8 113.6(2)
C14 C8 C7 112.5(2)
C14 C8 C9 109.9(2)
C7 C8 C9 112.4(2)
C8 C9 C11 113.47(19)
C8 C9 C10 111.0(2)
C11 C9 C10 115.79(18)
C8 C9 Cl9 106.60(15)
C11 C9 Cl9 101.18(16)
C10 C9 Cl9 107.74(15)
C19 C10 C1 108.4(2)
C19 C10 C5 109.4(2)
C1 C10 C5 109.6(2)
C19 C10 C9 111.38(19)
C1 C10 C9 110.2(2)
C5 C10 C9 107.99(17)
O11 C11 C12 107.9(2)
O11 C11 C9 111.3(2)
C12 C11 C9 113.6(2)
C13 C12 C11 112.0(2)
C12 C13 C17 116.8(3)
C12 C13 C14 109.53(19)
C17 C13 C14 100.3(2)
C12 C13 C18 112.7(2)
C17 C13 C18 103.4(2)
C14 C13 C18 113.5(3)
C8 C14 C13 113.06(19)
C8 C14 C15 119.9(3)
C13 C14 C15 104.0(2)
C14 C15 C16 101.6(2)
C17 C16 C15 106.0(2)
O17 C17 C16 125.7(3)
O17 C17 C13 126.2(3)
C16 C17 C13 108.1(3)

loop_
_geom_bond_atom_site_label_1
_geom_bond_atom_site_label_2
_geom_bond_site_symmetry_2
_geom_bond_distance
_geom_bond_publ_flag
C1 C2 . 1.526(4) ?
C1 C10 . 1.546(3) ?
C2 C3 . 1.506(4) ?
C3 O3 . 1.436(3) ?
C3 C4 . 1.517(4) ?
C4 C5 . 1.523(4) ?
C5 C6 . 1.528(4) ?
C5 C10 . 1.562(3) ?
C6 C7 . 1.525(4) ?
C7 C8 . 1.535(4) ?
C8 C14 . 1.524(4) ?
C8 C9 . 1.551(3) ?
C9 C11 . 1.560(3) ?
C9 C10 . 1.568(3) ?
C9 Cl9 . 1.869(2) ?
C10 C19 . 1.540(3) ?
C11 O11 . 1.418(3) ?
C11 C12 . 1.543(4) ?
C12 C13 . 1.520(3) ?
C13 C17 . 1.521(4) ?
C13 C14 . 1.532(4) ?
C13 C18 . 1.549(3) ?
C14 C15 . 1.538(3) ?
C15 C16 . 1.541(5) ?
C16 C17 . 1.520(4) ?
C17 O17 . 1.209(5) ?

loop_
_geom_hbond_atom_site_label_D
_geom_hbond_atom_site_label_H
_geom_hbond_atom_site_label_A
_geom_hbond_site_symmetry_A
_geom_hbond_distance_DH
_geom_hbond_distance_HA
_geom_hbond_distance_DA
_geom_hbond_angle_DHA
_geom_hbond_publ_flag
O3 H3A O17 1_465 .82 2.08 2.874(3) 164 yes
O11 H11A O3 2_645 .82 2.05 2.862(3) 171 yes

loop_
_cod_related_entry_id
_cod_related_entry_database
_cod_related_entry_code
1 ChemSpider 9705010
